data_4072608
loop_
_publ_author_name
'Tsuchiya, Kazuhiro'
'Kondo, Hideo'
'Nagashima, Hideo'

_publ_section_title
;
 Ring Expansion of a Platinacyclopropane to a Platinacyclopentane by
 Double Insertion of Isocyanides into Pt&#x2212;C Bonds
;
_journal_issue 4
_journal_name_full Organometallics
_journal_page_first 1044
_journal_paper_doi 10.1021/om0608713
_journal_volume 26
_journal_year 2007
_chemical_formula_moiety 'C24 H18 N6 Ni '
_chemical_formula_sum 'C24 H18 N6 Ni'
_chemical_formula_weight 449.15
_space_group_IT_number 2
_symmetry_cell_setting triclinic
_symmetry_Int_Tables_number 2
_symmetry_space_group_name_Hall '-P 1'
_symmetry_space_group_name_H-M 'P -1'
_cell_angle_alpha 60.307(7)
_cell_angle_beta 77.067(8)
_cell_angle_gamma 79.767(9)
_cell_formula_units_Z 2
_cell_length_a 7.9194(15)
_cell_length_b 12.358(2)
_cell_length_c 12.986(2)
_cell_measurement_reflns_used 3237
_cell_measurement_temperature 123.1
_cell_measurement_theta_max 27.5
_cell_measurement_theta_min 3.1
_cell_volume 1072.7(3)
_computing_cell_refinement CrystalClear
_computing_data_collection CrystalClear
_computing_data_reduction CrystalStructure
_computing_publication_material 'CrystalStructure 3.7.0'
_computing_structure_refinement CRYSTALS
_computing_structure_solution SIR92
_diffrn_detector_area_resol_mean 7.31
_diffrn_measured_fraction_theta_full 0.953
_diffrn_measured_fraction_theta_max 0.955
_diffrn_measurement_device_type 'Rigaku Saturn'
_diffrn_measurement_method \w
_diffrn_radiation_type 'Mo K\a'
_diffrn_radiation_wavelength 0.71070
_diffrn_reflns_av_R_equivalents 0.037
_diffrn_reflns_limit_h_max 10
_diffrn_reflns_limit_h_min -10
_diffrn_reflns_limit_k_max 16
_diffrn_reflns_limit_k_min -14
_diffrn_reflns_limit_l_max 16
_diffrn_reflns_limit_l_min -14
_diffrn_reflns_number 8741
_diffrn_reflns_theta_full 27.50
_diffrn_reflns_theta_max 27.47
_exptl_absorpt_coefficient_mu 0.928
_exptl_absorpt_correction_T_max 0.911
_exptl_absorpt_correction_T_min 0.836
_exptl_absorpt_correction_type multi-scan
_exptl_absorpt_process_details 'Jacobson, R. (1998) Private communication'
_exptl_crystal_colour brown
_exptl_crystal_density_diffrn 1.390
_exptl_crystal_density_method 'not measured'
_exptl_crystal_description prism
_exptl_crystal_F_000 464.00
_exptl_crystal_size_max 0.16
_exptl_crystal_size_mid 0.11
_exptl_crystal_size_min 0.10
_refine_diff_density_max 0.69
_refine_diff_density_min -0.37
_refine_ls_extinction_method none
_refine_ls_goodness_of_fit_ref 1.002
_refine_ls_hydrogen_treatment refall
_refine_ls_number_parameters 298
_refine_ls_number_reflns 4682
_refine_ls_R_factor_gt 0.0405
_refine_ls_shift/su_max 0.0000
_refine_ls_structure_factor_coef Fsqd
_refine_ls_weighting_details 'w = 1/[0.0013Fo^2^ + 1.0300\s(Fo^2^)]/(4Fo^2^)'
_refine_ls_weighting_scheme calc
_refine_ls_wR_factor_ref 0.1198
_reflns_number_gt 3791
_reflns_number_total 4694
_reflns_threshold_expression F^2^>2.0\s(F^2^)
_cod_data_source_file om0608713si20061201_121449.cif
_cod_data_source_block '__complex3'
_cod_original_formula_sum 'C24 H18 N6 Ni '
_cod_database_code 4072608

loop_
_symmetry_equiv_pos_site_id
_symmetry_equiv_pos_as_xyz
1 +X,+Y,+Z
2 -X,-Y,-Z

loop_
_atom_site_label
_atom_site_type_symbol
_atom_site_fract_x
_atom_site_fract_y
_atom_site_fract_z
_atom_site_U_iso_or_equiv
_atom_site_adp_type
_atom_site_occupancy
_atom_site_symmetry_multiplicity
_atom_site_calc_flag
_atom_site_refinement_flags
Ni(1) Ni 0.58630(4) 0.67598(3) 0.77529(2) 0.01225(8) Uani 1.00 1 d .
N(1) N 0.3295(2) 0.8899(2) 0.77028(18) 0.0140(4) Uani 1.00 1 d .
N(2) N 0.5833(2) 0.68968(19) 0.53680(17) 0.0132(5) Uani 1.00 1 d .
N(3) N 0.8053(3) 0.8513(2) 0.8760(2) 0.0264(6) Uani 1.00 1 d .
N(4) N 0.5775(2) 0.4868(2) 1.11068(18) 0.0156(5) Uani 1.00 1 d .
N(5) N 1.0749(3) 0.7035(2) 0.6627(2) 0.0272(6) Uani 1.00 1 d .
N(6) N 0.8409(3) 0.3534(2) 0.9124(2) 0.0297(6) Uani 1.00 1 d .
C(1) C 0.4204(3) 0.8048(2) 0.7727(2) 0.0147(5) Uani 1.00 1 d .
C(2) C 0.2221(2) 0.9961(2) 0.7633(2) 0.0127(5) Uani 1.00 1 d .
C(3) C 0.2100(3) 1.0274(2) 0.8549(2) 0.0137(5) Uani 1.00 1 d .
C(4) C 0.1040(3) 1.1335(2) 0.8443(2) 0.0172(6) Uani 1.00 1 d .
C(5) C 0.0171(3) 1.2048(2) 0.7470(2) 0.0183(6) Uani 1.00 1 d .
C(6) C 0.0353(3) 1.1722(2) 0.6569(2) 0.0163(6) Uani 1.00 1 d .
C(7) C 0.1386(3) 1.0669(2) 0.6626(2) 0.0141(5) Uani 1.00 1 d .
C(8) C 0.3096(3) 0.9507(2) 0.9573(2) 0.0197(6) Uani 1.00 1 d .
C(9) C 0.1610(3) 1.0297(2) 0.5668(2) 0.0208(6) Uani 1.00 1 d .
C(10) C 0.5867(3) 0.6863(2) 0.6268(2) 0.0143(5) Uani 1.00 1 d .
C(11) C 0.5628(3) 0.6940(2) 0.4304(2) 0.0129(5) Uani 1.00 1 d .
C(12) C 0.4515(3) 0.7904(2) 0.3589(2) 0.0126(5) Uani 1.00 1 d .
C(13) C 0.4285(3) 0.7909(2) 0.2557(2) 0.0161(5) Uani 1.00 1 d .
C(14) C 0.5125(3) 0.6990(2) 0.2264(2) 0.0190(6) Uani 1.00 1 d .
C(15) C 0.6232(3) 0.6055(2) 0.2987(2) 0.0183(6) Uani 1.00 1 d .
C(16) C 0.6523(3) 0.6015(2) 0.4023(2) 0.0143(5) Uani 1.00 1 d .
C(17) C 0.3611(3) 0.8880(2) 0.3932(2) 0.0164(6) Uani 1.00 1 d .
C(18) C 0.7756(3) 0.5040(2) 0.4802(2) 0.0207(6) Uani 1.00 1 d .
C(19) C 0.7171(3) 0.6473(2) 0.9000(2) 0.0134(5) Uani 1.00 1 d .
C(20) C 0.8133(3) 0.5933(2) 0.8224(2) 0.0132(5) Uani 1.00 1 d .
C(21) C 0.7690(3) 0.7605(2) 0.8869(2) 0.0167(6) Uani 1.00 1 d .
C(22) C 0.6415(3) 0.5602(2) 1.0190(2) 0.0133(5) Uani 1.00 1 d .
C(23) C 0.9589(3) 0.6558(2) 0.7335(2) 0.0177(6) Uani 1.00 1 d .
C(24) C 0.8305(3) 0.4591(2) 0.8722(2) 0.0181(6) Uani 1.00 1 d .
H(1) H 0.0907 1.1576 0.9049 0.021 Uiso 1.00 1 c R
H(2) H -0.0552 1.2769 0.7417 0.022 Uiso 1.00 1 c R
H(3) H -0.0245 1.2227 0.5905 0.020 Uiso 1.00 1 c R
H(4) H 0.2746 0.8679 1.0000 0.023 Uiso 1.00 1 c R
H(5) H 0.4306 0.9492 0.9275 0.023 Uiso 1.00 1 c R
H(6) H 0.2864 0.9865 1.0096 0.023 Uiso 1.00 1 c R
H(7) H 0.2804 1.0296 0.5329 0.028 Uiso 1.00 1 c R
H(8) H 0.1235 0.9483 0.6011 0.028 Uiso 1.00 1 c R
H(9) H 0.0945 1.0870 0.5060 0.028 Uiso 1.00 1 c R
H(10) H 0.3544 0.8551 0.2045 0.019 Uiso 1.00 1 c R
H(11) H 0.4936 0.7000 0.1562 0.024 Uiso 1.00 1 c R
H(12) H 0.6804 0.5435 0.2771 0.024 Uiso 1.00 1 c R
H(13) H 0.3039 0.9517 0.3297 0.020 Uiso 1.00 1 c R
H(14) H 0.2782 0.8507 0.4636 0.020 Uiso 1.00 1 c R
H(15) H 0.4441 0.9233 0.4081 0.020 Uiso 1.00 1 c R
H(16) H 0.7126 0.4513 0.5560 0.025 Uiso 1.00 1 c R
H(17) H 0.8347 0.4555 0.4428 0.026 Uiso 1.00 1 c R
H(18) H 0.8577 0.5434 0.4911 0.026 Uiso 1.00 1 c R

loop_
_atom_site_aniso_label
_atom_site_aniso_U_11
_atom_site_aniso_U_22
_atom_site_aniso_U_33
_atom_site_aniso_U_12
_atom_site_aniso_U_13
_atom_site_aniso_U_23
Ni(1) 0.01677(18) 0.01149(18) 0.00895(18) 0.00248(12) -0.00390(12) -0.00560(12)
N(1) 0.0148(9) 0.0132(10) 0.0132(9) -0.0011(8) -0.0027(7) -0.0054(8)
N(2) 0.0156(10) 0.0147(10) 0.0101(9) -0.0026(8) -0.0016(7) -0.0061(8)
N(3) 0.0348(14) 0.0221(12) 0.0254(12) -0.0080(10) -0.0048(10) -0.0117(10)
N(4) 0.0211(10) 0.0145(10) 0.0135(10) -0.0010(8) -0.0026(8) -0.0087(8)
N(5) 0.0254(12) 0.0240(12) 0.0258(12) -0.0022(10) 0.0036(9) -0.0100(10)
N(6) 0.0390(15) 0.0180(12) 0.0298(13) 0.0012(10) 0.0007(10) -0.0131(10)
C(1) 0.0173(12) 0.0153(11) 0.0104(11) -0.0030(9) -0.0034(8) -0.0043(9)
C(2) 0.0123(11) 0.0111(11) 0.0154(11) -0.0006(8) -0.0005(8) -0.0076(9)
C(3) 0.0122(11) 0.0168(12) 0.0118(11) -0.0044(9) 0.0006(8) -0.0064(9)
C(4) 0.0188(12) 0.0179(12) 0.0171(12) -0.0032(10) 0.0012(9) -0.0110(10)
C(5) 0.0164(12) 0.0139(12) 0.0255(13) 0.0007(9) -0.0034(9) -0.0107(10)
C(6) 0.0153(11) 0.0144(12) 0.0195(12) 0.0002(9) -0.0063(9) -0.0074(10)
C(7) 0.0149(11) 0.0119(11) 0.0167(11) -0.0011(9) -0.0045(9) -0.0069(9)
C(8) 0.0270(14) 0.0181(13) 0.0123(11) -0.0010(10) -0.0053(9) -0.0052(10)
C(9) 0.0271(14) 0.0201(13) 0.0220(13) 0.0008(11) -0.0084(10) -0.0141(11)
C(10) 0.0138(11) 0.0134(11) 0.0144(11) -0.0023(9) -0.0018(8) -0.0054(9)
C(11) 0.0131(11) 0.0170(12) 0.0088(10) -0.0030(9) -0.0020(8) -0.0055(9)
C(12) 0.0136(11) 0.0145(11) 0.0103(10) -0.0039(9) 0.0004(8) -0.0064(9)
C(13) 0.0154(11) 0.0190(12) 0.0123(11) -0.0003(9) -0.0049(9) -0.0055(9)
C(14) 0.0225(13) 0.0260(14) 0.0119(11) -0.0041(11) -0.0021(9) -0.0112(10)
C(15) 0.0196(12) 0.0209(13) 0.0200(12) -0.0014(10) -0.0027(9) -0.0141(10)
C(16) 0.0131(11) 0.0154(12) 0.0138(11) -0.0012(9) -0.0011(8) -0.0069(9)
C(17) 0.0194(12) 0.0153(12) 0.0147(11) 0.0001(9) -0.0028(9) -0.0077(9)
C(18) 0.0162(12) 0.0215(13) 0.0260(13) 0.0023(10) -0.0058(10) -0.0126(11)
C(19) 0.0162(11) 0.0123(11) 0.0115(11) 0.0009(9) -0.0027(8) -0.0058(9)
C(20) 0.0144(11) 0.0142(11) 0.0133(11) 0.0023(9) -0.0035(8) -0.0088(9)
C(21) 0.0225(13) 0.0161(12) 0.0096(11) -0.0001(10) -0.0034(9) -0.0049(9)
C(22) 0.0159(11) 0.0113(11) 0.0163(12) 0.0033(9) -0.0048(9) -0.0098(10)
C(23) 0.0228(13) 0.0157(12) 0.0134(11) 0.0010(10) -0.0026(9) -0.0070(10)
C(24) 0.0205(12) 0.0179(13) 0.0154(12) 0.0018(10) -0.0016(9) -0.0090(10)

loop_
_atom_type_symbol
_atom_type_description
_atom_type_scat_dispersion_real
_atom_type_scat_dispersion_imag
_atom_type_scat_source
C C 0.003 0.002
;
International Tables for Crystallography
(1992, Vol. C, Tables 4.2.6.8 and 6.1.1.4)
;
H H 0.000 0.000
;
International Tables for Crystallography
(1992, Vol. C, Table 6.1.1.4)
;
N N 0.006 0.003
;
International Tables for Crystallography
(1992, Vol. C, Tables 4.2.6.8 and 6.1.1.4)
;
Ni Ni 0.339 1.112
;
International Tables for Crystallography
(1992, Vol. C, Tables 4.2.6.8 and 6.1.1.4)
;

loop_
_geom_angle_atom_site_label_1
_geom_angle_atom_site_label_2
_geom_angle_atom_site_label_3
_geom_angle
_geom_angle_site_symmetry_1
N(4) Ni(1) C(1) 99.17(9) 66702
N(4) Ni(1) C(10) 97.84(10) 66702
N(4) Ni(1) C(19) 96.79(9) 66702
N(4) Ni(1) C(20) 99.36(8) 66702
C(1) Ni(1) C(10) 101.94(11) .
C(1) Ni(1) C(19) 102.65(12) .
C(1) Ni(1) C(20) 143.62(14) .
C(10) Ni(1) C(19) 148.87(10) .
C(10) Ni(1) C(20) 106.18(11) .
C(19) Ni(1) C(20) 44.13(11) .
C(1) N(1) C(2) 178.0(2) .
C(10) N(2) C(11) 174.9(2) .
Ni(1) N(4) C(22) 151.7(2) 66702
Ni(1) C(1) N(1) 174.0(2) .
N(1) C(2) C(3) 118.3(2) .
N(1) C(2) C(7) 117.7(2) .
C(3) C(2) C(7) 124.0(2) .
C(2) C(3) C(4) 116.6(2) .
C(2) C(3) C(8) 121.2(2) .
C(4) C(3) C(8) 122.2(2) .
C(3) C(4) C(5) 121.1(3) .
C(4) C(5) C(6) 120.6(2) .
C(5) C(6) C(7) 121.0(2) .
C(2) C(7) C(6) 116.7(2) .
C(2) C(7) C(9) 121.1(2) .
C(6) C(7) C(9) 122.2(2) .
Ni(1) C(10) N(2) 177.8(2) .
N(2) C(11) C(12) 117.8(2) .
N(2) C(11) C(16) 118.5(2) .
C(12) C(11) C(16) 123.7(2) .
C(11) C(12) C(13) 117.0(2) .
C(11) C(12) C(17) 121.1(2) .
C(13) C(12) C(17) 121.9(2) .
C(12) C(13) C(14) 120.9(2) .
C(13) C(14) C(15) 120.6(3) .
C(14) C(15) C(16) 120.8(2) .
C(11) C(16) C(15) 117.0(2) .
C(11) C(16) C(18) 120.9(2) .
C(15) C(16) C(18) 122.1(2) .
Ni(1) C(19) C(20) 67.92(15) .
Ni(1) C(19) C(21) 113.78(15) .
Ni(1) C(19) C(22) 113.1(2) .
C(20) C(19) C(21) 120.12(19) .
C(20) C(19) C(22) 116.3(2) .
C(21) C(19) C(22) 116.1(2) .
Ni(1) C(20) C(19) 67.96(13) .
Ni(1) C(20) C(23) 113.28(14) .
Ni(1) C(20) C(24) 115.7(2) .
C(19) C(20) C(23) 118.8(2) .
C(19) C(20) C(24) 118.32(18) .
C(23) C(20) C(24) 114.5(2) .
N(3) C(21) C(19) 178.1(2) .
N(4) C(22) C(19) 175.5(3) .
N(5) C(23) C(20) 178.8(3) .
N(6) C(24) C(20) 178.8(2) .
C(3) C(4) H(1) 119.5 .
C(5) C(4) H(1) 119.4 .
C(4) C(5) H(2) 119.7 .
C(6) C(5) H(2) 119.7 .
C(5) C(6) H(3) 119.4 .
C(7) C(6) H(3) 119.6 .
C(3) C(8) H(4) 109.4 .
C(3) C(8) H(5) 109.8 .
C(3) C(8) H(6) 109.3 .
H(4) C(8) H(5) 109.5 .
H(4) C(8) H(6) 109.5 .
H(5) C(8) H(6) 109.5 .
C(7) C(9) H(7) 109.0 .
C(7) C(9) H(8) 109.3 .
C(7) C(9) H(9) 110.2 .
H(7) C(9) H(8) 109.5 .
H(7) C(9) H(9) 109.5 .
H(8) C(9) H(9) 109.5 .
C(12) C(13) H(10) 119.6 .
C(14) C(13) H(10) 119.6 .
C(13) C(14) H(11) 119.7 .
C(15) C(14) H(11) 119.7 .
C(14) C(15) H(12) 119.6 .
C(16) C(15) H(12) 119.6 .
C(12) C(17) H(13) 109.6 .
C(12) C(17) H(14) 109.3 .
C(12) C(17) H(15) 109.5 .
H(13) C(17) H(14) 109.5 .
H(13) C(17) H(15) 109.5 .
H(14) C(17) H(15) 109.5 .
C(16) C(18) H(16) 109.5 .
C(16) C(18) H(17) 109.4 .
C(16) C(18) H(18) 109.5 .
H(16) C(18) H(17) 109.5 .
H(16) C(18) H(18) 109.5 .
H(17) C(18) H(18) 109.5 .

loop_
_geom_bond_atom_site_label_1
_geom_bond_atom_site_label_2
_geom_bond_distance
_geom_bond_site_symmetry_2
Ni(1) N(4) 2.244(2) 66702
Ni(1) C(1) 1.867(2) .
Ni(1) C(10) 1.868(3) .
Ni(1) C(19) 1.968(2) .
Ni(1) C(20) 1.968(2) .
N(1) C(1) 1.155(3) .
N(1) C(2) 1.405(3) .
N(2) C(10) 1.155(3) .
N(2) C(11) 1.401(3) .
N(3) C(21) 1.140(4) .
N(4) C(22) 1.149(2) .
N(5) C(23) 1.146(3) .
N(6) C(24) 1.137(3) .
C(2) C(3) 1.401(4) .
C(2) C(7) 1.401(3) .
C(3) C(4) 1.388(3) .
C(3) C(8) 1.498(3) .
C(4) C(5) 1.385(3) .
C(5) C(6) 1.386(4) .
C(6) C(7) 1.386(3) .
C(7) C(9) 1.492(4) .
C(11) C(12) 1.398(3) .
C(11) C(16) 1.397(4) .
C(12) C(13) 1.389(4) .
C(12) C(17) 1.499(4) .
C(13) C(14) 1.387(4) .
C(14) C(15) 1.385(3) .
C(15) C(16) 1.391(4) .
C(16) C(18) 1.498(3) .
C(19) C(20) 1.478(4) .
C(19) C(21) 1.447(4) .
C(19) C(22) 1.439(2) .
C(20) C(23) 1.448(3) .
C(20) C(24) 1.443(3) .
C(4) H(1) 0.950 .
C(5) H(2) 0.950 .
C(6) H(3) 0.950 .
C(8) H(4) 0.950 .
C(8) H(5) 0.950 .
C(8) H(6) 0.950 .
C(9) H(7) 0.950 .
C(9) H(8) 0.950 .
C(9) H(9) 0.950 .
C(13) H(10) 0.950 .
C(14) H(11) 0.950 .
C(15) H(12) 0.950 .
C(17) H(13) 0.950 .
C(17) H(14) 0.950 .
C(17) H(15) 0.950 .
C(18) H(16) 0.950 .
C(18) H(17) 0.950 .
C(18) H(18) 0.950 .

loop_
_geom_contact_atom_site_label_1
_geom_contact_atom_site_label_2
_geom_contact_distance
_geom_contact_site_symmetry_2
N(1) C(17) 3.512(3) 67602
N(2) C(6) 3.542(2) 67602
N(2) C(7) 3.562(2) 67602
N(4) C(14) 3.533(4) 55601
N(4) C(15) 3.518(4) 55601
N(6) C(4) 3.471(4) 64501
N(6) C(5) 3.404(4) 64501
C(2) C(12) 3.550(3) 67602
C(2) C(17) 3.587(3) 67602
C(3) C(12) 3.548(3) 67602
C(3) C(13) 3.543(3) 67602
C(4) N(6) 3.471(4) 46501
C(5) N(6) 3.404(4) 46501
C(5) C(13) 3.527(3) 57602
C(5) C(16) 3.421(3) 67602
C(6) N(2) 3.542(2) 67602
C(6) C(11) 3.543(3) 67602
C(7) N(2) 3.562(2) 67602
C(11) C(6) 3.543(3) 67602
C(11) C(18) 3.555(4) 66602
C(12) C(2) 3.550(3) 67602
C(12) C(3) 3.548(3) 67602
C(13) C(3) 3.543(3) 67602
C(13) C(5) 3.527(3) 57602
C(14) N(4) 3.533(4) 55401
C(15) N(4) 3.518(4) 55401
C(16) C(5) 3.421(3) 67602
C(16) C(16) 3.413(3) 66602
C(16) C(18) 3.577(3) 66602
C(17) N(1) 3.512(3) 67602
C(17) C(2) 3.587(3) 67602
C(18) C(11) 3.555(4) 66602
C(18) C(16) 3.577(3) 66602
N(1) H(13) 3.430 67602
N(1) H(15) 2.868 67602
N(2) H(7) 3.436 67602
N(2) H(12) 3.389 66602
N(3) H(1) 3.081 67702
N(3) H(6) 2.951 67702
N(3) H(10) 3.326 67602
N(3) H(13) 2.766 67602
N(4) H(11) 2.912 55601
N(4) H(12) 2.884 55601
N(5) H(3) 3.048 67602
N(5) H(8) 2.796 65501
N(5) H(9) 2.787 67602
N(5) H(12) 3.147 76602
N(5) H(14) 2.665 65501
N(5) H(17) 2.825 76602
N(6) H(1) 2.867 64501
N(6) H(2) 2.733 64501
N(6) H(11) 3.241 66602
C(1) H(13) 3.559 67602
C(1) H(15) 3.209 67602
C(2) H(15) 3.007 67602
C(3) H(1) 3.490 57702
C(4) H(4) 3.217 57702
C(4) H(6) 3.402 57702
C(5) H(4) 3.370 57702
C(5) H(6) 3.546 57702
C(5) H(10) 3.014 57602
C(5) H(18) 3.228 67602
C(6) H(10) 3.187 57602
C(6) H(13) 3.252 57602
C(6) H(14) 3.334 57602
C(6) H(17) 3.587 46501
C(6) H(18) 3.225 67602
C(7) H(13) 3.529 57602
C(7) H(15) 3.233 67602
C(8) H(1) 3.413 57702
C(8) H(5) 3.480 67702
C(8) H(6) 3.585 67702
C(8) H(10) 2.904 55601
C(8) H(10) 3.468 67602
C(8) H(11) 3.248 55601
C(9) H(8) 3.362 57602
C(9) H(9) 3.212 57602
C(9) H(14) 3.556 57602
C(9) H(15) 3.393 67602
C(10) H(7) 3.295 67602
C(10) H(12) 3.397 66602
C(11) H(16) 2.986 66602
C(11) H(17) 3.573 66602
C(12) H(3) 3.314 57602
C(12) H(5) 3.566 67602
C(12) H(16) 3.049 66602
C(13) H(2) 3.201 57602
C(13) H(3) 3.354 57602
C(13) H(4) 3.419 55401
C(13) H(5) 3.120 67602
C(13) H(6) 3.212 55401
C(13) H(16) 2.984 66602
C(14) H(1) 3.536 67602
C(14) H(2) 3.528 57602
C(14) H(4) 3.399 55401
C(14) H(16) 2.888 66602
C(15) H(1) 3.564 67602
C(15) H(16) 2.869 66602
C(16) H(2) 3.491 67602
C(16) H(16) 2.947 66602
C(17) H(3) 3.127 57602
C(17) H(9) 3.567 57602
C(18) H(2) 3.530 64501
C(18) H(2) 3.476 67602
C(18) H(3) 3.282 64501
C(18) H(18) 2.929 76602
C(21) H(11) 3.482 55601
C(21) H(13) 3.313 67602
C(22) H(11) 2.988 55601
C(22) H(12) 3.335 55601
C(23) H(8) 3.498 65501
C(23) H(9) 3.205 67602
C(23) H(12) 3.451 76602
C(23) H(17) 3.232 76602
C(24) H(2) 3.337 64501
H(1) N(3) 3.081 67702
H(1) N(6) 2.867 46501
H(1) C(3) 3.490 57702
H(1) C(8) 3.413 57702
H(1) C(14) 3.536 67602
H(1) C(15) 3.564 67602
H(1) H(4) 2.887 57702
H(1) H(6) 3.431 57702
H(2) N(6) 2.733 46501
H(2) C(13) 3.201 57602
H(2) C(14) 3.528 57602
H(2) C(16) 3.491 67602
H(2) C(18) 3.530 46501
H(2) C(18) 3.476 67602
H(2) C(24) 3.337 46501
H(2) H(4) 3.166 57702
H(2) H(10) 2.875 57602
H(2) H(11) 3.443 57602
H(2) H(16) 3.045 46501
H(2) H(17) 3.473 67602
H(2) H(18) 3.390 46501
H(2) H(18) 2.998 67602
H(3) N(5) 3.048 67602
H(3) C(12) 3.314 57602
H(3) C(13) 3.354 57602
H(3) C(17) 3.127 57602
H(3) C(18) 3.282 46501
H(3) H(10) 3.175 57602
H(3) H(13) 3.011 57602
H(3) H(14) 2.695 57602
H(3) H(16) 3.097 46501
H(3) H(17) 2.747 46501
H(3) H(18) 3.522 46501
H(3) H(18) 2.986 67602
H(4) C(4) 3.217 57702
H(4) C(5) 3.370 57702
H(4) C(13) 3.419 55601
H(4) C(14) 3.399 55601
H(4) H(1) 2.887 57702
H(4) H(2) 3.166 57702
H(4) H(10) 2.789 55601
H(4) H(11) 2.748 55601
H(5) C(8) 3.480 67702
H(5) C(12) 3.566 67602
H(5) C(13) 3.120 67602
H(5) H(5) 3.176 67702
H(5) H(6) 2.901 67702
H(5) H(10) 3.129 55601
H(5) H(10) 2.781 67602
H(5) H(11) 3.100 55601
H(5) H(13) 3.285 67602
H(6) N(3) 2.951 67702
H(6) C(4) 3.402 57702
H(6) C(5) 3.546 57702
H(6) C(8) 3.585 67702
H(6) C(13) 3.212 55601
H(6) H(1) 3.431 57702
H(6) H(5) 2.901 67702
H(6) H(6) 3.400 67702
H(6) H(10) 2.359 55601
H(6) H(10) 3.564 67602
H(6) H(11) 3.393 55601
H(7) N(2) 3.436 67602
H(7) C(10) 3.295 67602
H(7) H(7) 3.427 67602
H(7) H(15) 2.707 67602
H(8) N(5) 2.796 45501
H(8) C(9) 3.362 57602
H(8) C(23) 3.498 45501
H(8) H(8) 3.232 57602
H(8) H(9) 2.655 57602
H(8) H(13) 3.471 57602
H(9) N(5) 2.787 67602
H(9) C(9) 3.212 57602
H(9) C(17) 3.567 57602
H(9) C(23) 3.205 67602
H(9) H(8) 2.655 57602
H(9) H(9) 2.910 57602
H(9) H(13) 3.354 57602
H(9) H(14) 2.904 57602
H(10) N(3) 3.326 67602
H(10) C(5) 3.014 57602
H(10) C(6) 3.187 57602
H(10) C(8) 2.904 55401
H(10) C(8) 3.468 67602
H(10) H(2) 2.875 57602
H(10) H(3) 3.175 57602
H(10) H(4) 2.789 55401
H(10) H(5) 3.129 55401
H(10) H(5) 2.781 67602
H(10) H(6) 2.359 55401
H(10) H(6) 3.564 67602
H(10) H(16) 3.550 66602
H(11) N(4) 2.912 55401
H(11) N(6) 3.241 66602
H(11) C(8) 3.248 55401
H(11) C(21) 3.482 55401
H(11) C(22) 2.988 55401
H(11) H(2) 3.443 57602
H(11) H(4) 2.748 55401
H(11) H(5) 3.100 55401
H(11) H(6) 3.393 55401
H(11) H(16) 3.400 66602
H(12) N(2) 3.389 66602
H(12) N(4) 2.884 55401
H(12) N(5) 3.147 76602
H(12) C(10) 3.397 66602
H(12) C(22) 3.335 55401
H(12) C(23) 3.451 76602
H(12) H(16) 3.382 66602
H(13) N(1) 3.430 67602
H(13) N(3) 2.766 67602
H(13) C(1) 3.559 67602
H(13) C(6) 3.252 57602
H(13) C(7) 3.529 57602
H(13) C(21) 3.313 67602
H(13) H(3) 3.011 57602
H(13) H(5) 3.285 67602
H(13) H(8) 3.471 57602
H(13) H(9) 3.354 57602
H(14) N(5) 2.665 45501
H(14) C(6) 3.334 57602
H(14) C(9) 3.556 57602
H(14) H(3) 2.695 57602
H(14) H(9) 2.904 57602
H(14) H(17) 3.571 66602
H(15) N(1) 2.868 67602
H(15) C(1) 3.209 67602
H(15) C(2) 3.007 67602
H(15) C(7) 3.233 67602
H(15) C(9) 3.393 67602
H(15) H(7) 2.707 67602
H(16) C(11) 2.986 66602
H(16) C(12) 3.049 66602
H(16) C(13) 2.984 66602
H(16) C(14) 2.888 66602
H(16) C(15) 2.869 66602
H(16) C(16) 2.947 66602
H(16) H(2) 3.045 64501
H(16) H(3) 3.097 64501
H(16) H(10) 3.550 66602
H(16) H(11) 3.400 66602
H(16) H(12) 3.382 66602
H(16) H(18) 3.327 76602
H(17) N(5) 2.825 76602
H(17) C(6) 3.587 64501
H(17) C(11) 3.573 66602
H(17) C(23) 3.232 76602
H(17) H(2) 3.473 67602
H(17) H(3) 2.747 64501
H(17) H(14) 3.571 66602
H(17) H(18) 2.762 76602
H(18) C(5) 3.228 67602
H(18) C(6) 3.225 67602
H(18) C(18) 2.929 76602
H(18) H(2) 3.390 64501
H(18) H(2) 2.998 67602
H(18) H(3) 3.522 64501
H(18) H(3) 2.986 67602
H(18) H(16) 3.327 76602
H(18) H(17) 2.762 76602
H(18) H(18) 2.326 76602

loop_
_geom_torsion_atom_site_label_1
_geom_torsion_atom_site_label_2
_geom_torsion_atom_site_label_3
_geom_torsion_atom_site_label_4
_geom_torsion
_geom_torsion_site_symmetry_1
_geom_torsion_site_symmetry_3
_geom_torsion_site_symmetry_4
N(4) Ni(1) C(1) N(1) 150(2) 66702 . .
C(1) Ni(1) N(4) C(22) -80.9(4) . 66702 66702
N(4) Ni(1) C(10) N(2) 5(5) 66702 . .
C(10) Ni(1) N(4) C(22) 175.5(4) . 66702 66702
N(4) Ni(1) C(19) C(20) 96.46(13) 66702 . .
N(4) Ni(1) C(19) C(21) -149.14(17) 66702 . .
N(4) Ni(1) C(19) C(22) -13.9(2) 66702 . .
C(19) Ni(1) N(4) C(22) 23.1(4) . 66702 66702
N(4) Ni(1) C(20) C(19) -90.12(14) 66702 . .
N(4) Ni(1) C(20) C(23) 156.8(2) 66702 . .
N(4) Ni(1) C(20) C(24) 21.8(2) 66702 . .
C(20) Ni(1) N(4) C(22) 67.6(4) . 66702 66702
C(1) Ni(1) C(10) N(2) -96(5) . . .
C(10) Ni(1) C(1) N(1) -110(2) . . .
C(1) Ni(1) C(19) C(20) -162.52(13) . . .
C(1) Ni(1) C(19) C(21) -48.12(18) . . .
C(1) Ni(1) C(19) C(22) 87.1(2) . . .
C(19) Ni(1) C(1) N(1) 51(2) . . .
C(1) Ni(1) C(20) C(19) 29.62(19) . . .
C(1) Ni(1) C(20) C(23) -83.5(2) . . .
C(1) Ni(1) C(20) C(24) 141.5(2) . . .
C(20) Ni(1) C(1) N(1) 30(2) . . .
C(10) Ni(1) C(19) C(20) -21.1(2) . . .
C(10) Ni(1) C(19) C(21) 93.3(2) . . .
C(10) Ni(1) C(19) C(22) -131.4(2) . . .
C(19) Ni(1) C(10) N(2) 123(5) . . .
C(10) Ni(1) C(20) C(19) 168.83(13) . . .
C(10) Ni(1) C(20) C(23) 55.7(2) . . .
C(10) Ni(1) C(20) C(24) -79.3(2) . . .
C(20) Ni(1) C(10) N(2) 108(5) . . .
C(19) Ni(1) C(20) C(23) -113.1(2) . . .
C(19) Ni(1) C(20) C(24) 111.9(2) . . .
C(20) Ni(1) C(19) C(21) 114.4(2) . . .
C(20) Ni(1) C(19) C(22) -110.3(2) . . .
C(1) N(1) C(2) C(3) -123(9) . . .
C(1) N(1) C(2) C(7) 54(9) . . .
C(2) N(1) C(1) Ni(1) 60(10) . . .
C(10) N(2) C(11) C(12) 54(2) . . .
C(10) N(2) C(11) C(16) -125(2) . . .
C(11) N(2) C(10) Ni(1) 47(7) . . .
Ni(1) N(4) C(22) C(19) -7(3) 66702 . .
N(1) C(2) C(3) C(4) 179.4(2) . . .
N(1) C(2) C(3) C(8) 0.5(3) . . .
N(1) C(2) C(7) C(6) -179.2(2) . . .
N(1) C(2) C(7) C(9) 0.8(3) . . .
C(3) C(2) C(7) C(6) -1.6(3) . . .
C(3) C(2) C(7) C(9) 178.4(2) . . .
C(7) C(2) C(3) C(4) 1.9(3) . . .
C(7) C(2) C(3) C(8) -177.0(2) . . .
C(2) C(3) C(4) C(5) -0.7(3) . . .
C(8) C(3) C(4) C(5) 178.2(2) . . .
C(3) C(4) C(5) C(6) -0.6(3) . . .
C(4) C(5) C(6) C(7) 0.9(3) . . .
C(5) C(6) C(7) C(2) 0.2(3) . . .
C(5) C(6) C(7) C(9) -179.8(2) . . .
N(2) C(11) C(12) C(13) -178.0(2) . . .
N(2) C(11) C(12) C(17) 1.8(3) . . .
N(2) C(11) C(16) C(15) 177.3(2) . . .
N(2) C(11) C(16) C(18) -3.5(3) . . .
C(12) C(11) C(16) C(15) -1.8(3) . . .
C(12) C(11) C(16) C(18) 177.3(2) . . .
C(16) C(11) C(12) C(13) 1.1(3) . . .
C(16) C(11) C(12) C(17) -179.1(2) . . .
C(11) C(12) C(13) C(14) 0.2(3) . . .
C(17) C(12) C(13) C(14) -179.5(2) . . .
C(12) C(13) C(14) C(15) -0.8(3) . . .
C(13) C(14) C(15) C(16) 0.1(2) . . .
C(14) C(15) C(16) C(11) 1.2(3) . . .
C(14) C(15) C(16) C(18) -177.9(2) . . .
Ni(1) C(19) C(20) C(23) 105.3(2) . . .
Ni(1) C(19) C(20) C(24) -108.2(2) . . .
Ni(1) C(19) C(21) N(3) 46(7) . . .
Ni(1) C(19) C(22) N(4) 32(3) . . .
C(20) C(19) C(21) N(3) 123(7) . . .
C(21) C(19) C(20) Ni(1) -105.5(2) . . .
C(21) C(19) C(20) C(23) -0.2(3) . . .
C(21) C(19) C(20) C(24) 146.3(2) . . .
C(20) C(19) C(22) N(4) -44(3) . . .
C(22) C(19) C(20) Ni(1) 105.7(2) . . .
C(22) C(19) C(20) C(23) -149.0(2) . . .
C(22) C(19) C(20) C(24) -2.5(3) . . .
C(21) C(19) C(22) N(4) 166(3) . . .
C(22) C(19) C(21) N(3) -88(7) . . .
Ni(1) C(20) C(23) N(5) -113(13) . . .
Ni(1) C(20) C(24) N(6) -34(16) . . .
C(19) C(20) C(23) N(5) 171(13) . . .
C(19) C(20) C(24) N(6) 44(16) . . .
C(23) C(20) C(24) N(6) -168(16) . . .
C(24) C(20) C(23) N(5) 23(13) . . .
